data_4080784
loop_
_publ_author_name
'Bheemaraju, Amarnath'
'Beattie, Jeffrey W.'
'Tabasan, Erwyn G.'
'Martin, Philip D.'
'Lord, Richard L.'
'Groysman, Stanislav'

_publ_section_title
;
 Steric and Electronic Effects in the Formation and Carbon Disulfide
 Reactivity of Dinuclear Nickel Complexes Supported by Bis(iminopyridine)
 Ligands
;
_journal_issue 10
_journal_name_full Organometallics
_journal_page_first 2952
_journal_paper_doi 10.1021/om400187v
_journal_volume 32
_journal_year 2013
_chemical_formula_sum 'C74 H74 N8 Ni2 O4'
_chemical_formula_weight 1256.82
_chemical_name_systematic
; 
 ? 
;
_space_group_IT_number 14
_symmetry_cell_setting monoclinic
_symmetry_space_group_name_Hall '-P 2yn'
_symmetry_space_group_name_H-M 'P 1 21/n 1'
_atom_sites_solution_hydrogens geom
_atom_sites_solution_primary direct
_atom_sites_solution_secondary difmap
_audit_creation_method SHELXL-97
_cell_angle_alpha 90.00
_cell_angle_beta 91.097(4)
_cell_angle_gamma 90.00
_cell_formula_units_Z 4
_cell_length_a 20.717(2)
_cell_length_b 13.0872(14)
_cell_length_c 22.238(2)
_cell_measurement_temperature 100(2)
_cell_volume 6028.2(10)
_computing_structure_refinement 'SHELXL-97 (Sheldrick, 1997)'
_computing_structure_solution 'SHELXS-97 (Sheldrick, 1990)'
_diffrn_ambient_temperature 100(2)
_diffrn_measured_fraction_theta_full 0.983
_diffrn_measured_fraction_theta_max 0.983
_diffrn_radiation_monochromator graphite
_diffrn_radiation_source 'fine-focus sealed tube'
_diffrn_radiation_type MoK\a
_diffrn_radiation_wavelength 0.71073
_diffrn_reflns_av_R_equivalents 0.1186
_diffrn_reflns_av_sigmaI/netI 0.1405
_diffrn_reflns_limit_h_max 22
_diffrn_reflns_limit_h_min -23
_diffrn_reflns_limit_k_max 14
_diffrn_reflns_limit_k_min -11
_diffrn_reflns_limit_l_max 24
_diffrn_reflns_limit_l_min -22
_diffrn_reflns_number 49284
_diffrn_reflns_theta_full 23.45
_diffrn_reflns_theta_max 23.45
_diffrn_reflns_theta_min 1.84
_exptl_absorpt_coefficient_mu 0.682
_exptl_absorpt_correction_T_max 0.9667
_exptl_absorpt_correction_T_min 0.9046
_exptl_absorpt_correction_type empirical
_exptl_absorpt_process_details SADABS
_exptl_crystal_colour purple
_exptl_crystal_density_diffrn 1.324
_exptl_crystal_density_method 'not measured'
_exptl_crystal_description plates
_exptl_crystal_F_000 2520
_exptl_crystal_size_max 0.15
_exptl_crystal_size_mid 0.10
_exptl_crystal_size_min 0.05
_refine_diff_density_max 0.906
_refine_diff_density_min -0.448
_refine_diff_density_rms 0.091
_refine_ls_extinction_method none
_refine_ls_goodness_of_fit_ref 1.052
_refine_ls_hydrogen_treatment constr
_refine_ls_matrix_type full
_refine_ls_number_parameters 785
_refine_ls_number_reflns 8704
_refine_ls_number_restraints 551
_refine_ls_restrained_S_all 1.026
_refine_ls_R_factor_all 0.2039
_refine_ls_R_factor_gt 0.0982
_refine_ls_shift/su_max 0.001
_refine_ls_shift/su_mean 0.000
_refine_ls_structure_factor_coef Fsqd
_refine_ls_weighting_details 'calc w=1/[\s^2^(Fo^2^)+(0.0747P)^2^+44.6578P] where P=(Fo^2^+2Fc^2^)/3'
_refine_ls_weighting_scheme calc
_refine_ls_wR_factor_gt 0.1988
_refine_ls_wR_factor_ref 0.2646
_reflns_number_gt 4357
_reflns_number_total 8704
_reflns_threshold_expression >2sigma(I)
_cod_data_source_file om400187v_si_003.cif
_cod_data_source_block sg5_0m
_cod_original_cell_volume 6028.2(11)
_cod_original_sg_symbol_H-M P21/n
_cod_database_code 4080784

loop_
_symmetry_equiv_pos_as_xyz
'x, y, z'
'-x+1/2, y+1/2, -z+1/2'
'-x, -y, -z'
'x-1/2, -y-1/2, z-1/2'

loop_
_atom_site_label
_atom_site_type_symbol
_atom_site_fract_x
_atom_site_fract_y
_atom_site_fract_z
_atom_site_U_iso_or_equiv
_atom_site_adp_type
_atom_site_occupancy
_atom_site_symmetry_multiplicity
_atom_site_calc_flag
_atom_site_refinement_flags
_atom_site_disorder_assembly
_atom_site_disorder_group
C22 C 0.2171(7) 1.1154(19) 0.7932(6) 0.119(6) Uani 1 1 d U . .
H22 H 0.1729 1.1330 0.7967 0.143 Uiso 1 1 calc R . .
Ni1 Ni 0.31196(6) 0.71751(10) 1.05717(5) 0.0468(4) Uani 1 1 d . . .
Ni2 Ni 0.43438(7) 1.01782(10) 0.79388(5) 0.0559(4) Uani 1 1 d . . .
O4 O 0.3641(5) 0.2805(6) 1.1556(3) 0.091(3) Uani 1 1 d U . .
N1 N 0.4792(5) 1.1112(6) 0.8443(3) 0.052(2) Uani 1 1 d U . .
O2 O 0.5149(4) 1.4565(6) 0.7242(4) 0.080(2) Uani 1 1 d U . .
N7 N 0.3898(4) 0.6556(6) 1.0825(3) 0.047(2) Uani 1 1 d U . .
N3 N 0.2833(3) 0.8364(7) 1.0159(3) 0.052(2) Uani 1 1 d U . .
N9 N 0.2748(4) 0.6463(7) 0.9876(3) 0.050(2) Uani 1 1 d U . .
C51 C 0.3026(5) 1.0745(8) 0.9596(4) 0.056(3) Uani 1 1 d U . .
H51 H 0.2572 1.0809 0.9537 0.067 Uiso 1 1 calc R . .
C46 C 0.4069(5) 1.1245(8) 0.9305(4) 0.054(3) Uani 1 1 d U . .
N2 N 0.5188(4) 1.0006(6) 0.7572(4) 0.052(2) Uani 1 1 d U . .
C32 C 0.5650(5) 1.0587(9) 0.7880(5) 0.058(3) Uani 1 1 d U . .
N11 N 0.3468(4) 1.0684(9) 0.7807(3) 0.061(2) Uani 1 1 d U . .
N10 N 0.2957(4) 0.7191(6) 1.1428(3) 0.0424(19) Uani 1 1 d U . .
O1 O 0.0510(4) 0.9705(8) 1.0466(4) 0.106(3) Uani 1 1 d U . .
C53 C 0.2561(5) 0.8181(9) 0.9631(5) 0.057(3) Uani 1 1 d U . .
H53 H 0.2396 0.8718 0.9384 0.068 Uiso 1 1 calc R . .
C54 C 0.2526(5) 0.7160(10) 0.9449(4) 0.064(3) Uani 1 1 d U . .
C58 C 0.2754(5) 0.5451(9) 0.9739(4) 0.060(3) Uani 1 1 d U . .
C59 C 0.2972(5) 0.4709(8) 1.0197(4) 0.052(3) Uani 1 1 d U . .
C69 C 0.2804(5) 0.4847(8) 1.0797(4) 0.053(3) Uani 1 1 d U . .
H69 H 0.2534 0.5403 1.0904 0.063 Uiso 1 1 calc R . .
C63 C 0.3026(6) 0.4187(8) 1.1232(4) 0.063(3) Uani 1 1 d U . .
H63 H 0.2905 0.4286 1.1638 0.075 Uiso 1 1 calc R . .
C62 C 0.3417(6) 0.3392(9) 1.1091(5) 0.069(3) Uani 1 1 d U . .
C64 C 0.4001(9) 0.1924(11) 1.1428(6) 0.137(7) Uani 1 1 d U . .
H64A H 0.3737 0.1454 1.1184 0.205 Uiso 1 1 calc R . .
H64B H 0.4132 0.1588 1.1805 0.205 Uiso 1 1 calc R . .
H64C H 0.4387 0.2115 1.1205 0.205 Uiso 1 1 calc R . .
C61 C 0.3583(6) 0.3226(9) 1.0493(5) 0.072(3) Uani 1 1 d U . .
H61 H 0.3849 0.2664 1.0387 0.086 Uiso 1 1 calc R . .
C60 C 0.3355(6) 0.3890(9) 1.0064(4) 0.066(3) Uani 1 1 d U . .
H60 H 0.3467 0.3779 0.9657 0.079 Uiso 1 1 calc R . .
C57 C 0.2561(6) 0.5120(11) 0.9174(5) 0.095(4) Uani 1 1 d U . .
H57 H 0.2581 0.4415 0.9075 0.114 Uiso 1 1 calc R . .
C56 C 0.2338(7) 0.5819(13) 0.8750(5) 0.105(5) Uani 1 1 d U . .
H56 H 0.2204 0.5589 0.8363 0.126 Uiso 1 1 calc R . .
C55 C 0.2309(6) 0.6803(12) 0.8881(5) 0.090(4) Uani 1 1 d U . .
H55 H 0.2143 0.7272 0.8591 0.108 Uiso 1 1 calc R . .
C52 C 0.2834(5) 0.9436(8) 1.0381(5) 0.061(3) Uani 1 1 d U . .
H52A H 0.2388 0.9708 1.0359 0.073 Uiso 1 1 calc R . .
H52B H 0.2977 0.9444 1.0808 0.073 Uiso 1 1 calc R . .
C50 C 0.3256(5) 1.0101(8) 1.0036(5) 0.057(3) Uani 1 1 d U . .
C47 C 0.3426(6) 1.1297(8) 0.9242(4) 0.061(3) Uani 1 1 d U . .
H47 H 0.3244 1.1731 0.8941 0.073 Uiso 1 1 calc R . .
C44 C 0.4534(6) 1.1801(8) 0.8896(4) 0.066(3) Uani 1 1 d U . .
H44A H 0.4306 1.2375 0.8695 0.079 Uiso 1 1 calc R . .
H44B H 0.4895 1.2088 0.9141 0.079 Uiso 1 1 calc R . .
C33 C 0.6297(6) 1.0527(10) 0.7752(6) 0.076(4) Uani 1 1 d U . .
H33 H 0.6601 1.0924 0.7975 0.092 Uiso 1 1 calc R . .
C34 C 0.6496(6) 0.9911(10) 0.7313(6) 0.078(4) Uani 1 1 d U . .
H34 H 0.6941 0.9875 0.7218 0.093 Uiso 1 1 calc R . .
C35 C 0.6032(6) 0.9308(9) 0.6988(5) 0.075(3) Uani 1 1 d U . .
H35 H 0.6162 0.8861 0.6676 0.090 Uiso 1 1 calc R . .
C36 C 0.5396(5) 0.9389(8) 0.7135(5) 0.050(3) Uani 1 1 d U . .
C37 C 0.4923(5) 0.8753(9) 0.6785(4) 0.056(3) Uani 1 1 d U A .
C38 C 0.4307(5) 0.9087(10) 0.6646(4) 0.067(3) Uani 1 1 d U . .
H38 H 0.4172 0.9740 0.6781 0.081 Uiso 1 1 calc R . .
C39 C 0.3887(6) 0.8496(13) 0.6319(6) 0.102(5) Uani 1 1 d U A .
H39 H 0.3471 0.8753 0.6213 0.123 Uiso 1 1 calc R . .
C40 C 0.4064(7) 0.7526(14) 0.6143(7) 0.109(5) Uani 1 1 d U . .
C41 C 0.4674(7) 0.7175(11) 0.6279(6) 0.093(4) Uani 1 1 d U A .
H41 H 0.4804 0.6513 0.6156 0.111 Uiso 1 1 calc R . .
C42 C 0.5089(5) 0.7788(9) 0.6594(5) 0.065(3) Uani 1 1 d U . .
H42 H 0.5511 0.7541 0.6685 0.078 Uiso 1 1 calc R A .
O6 O 0.3623(9) 0.7235(17) 0.5641(11) 0.091(6) Uani 0.50 1 d PU A 1
C77 C 0.3016(14) 0.782(3) 0.5385(14) 0.134(12) Uani 0.50 1 d PU A 1
H77A H 0.2673 0.7802 0.5682 0.201 Uiso 0.50 1 calc PR A 1
H77B H 0.2863 0.7485 0.5014 0.201 Uiso 0.50 1 calc PR A 1
H77C H 0.3132 0.8528 0.5300 0.201 Uiso 0.50 1 calc PR A 1
O3 O 0.3636(10) 0.6712(18) 0.5942(7) 0.073(6) Uani 0.50 1 d PU A 2
C43 C 0.3845(9) 0.5794(16) 0.5719(9) 0.061(6) Uani 0.50 1 d PU A 2
H43A H 0.4258 0.5891 0.5520 0.092 Uiso 0.50 1 calc PR A 2
H43B H 0.3525 0.5529 0.5429 0.092 Uiso 0.50 1 calc PR A 2
H43C H 0.3901 0.5306 0.6050 0.092 Uiso 0.50 1 calc PR A 2
C45 C 0.5401(6) 1.1194(9) 0.8340(5) 0.064(3) Uani 1 1 d U . .
H45 H 0.5668 1.1647 0.8567 0.076 Uiso 1 1 calc R . .
C24 C 0.3250(5) 1.1647(11) 0.7738(4) 0.062(3) Uani 1 1 d U . .
C23 C 0.2610(6) 1.1892(12) 0.7798(5) 0.087(4) Uani 1 1 d U . .
H23 H 0.2472 1.2579 0.7747 0.104 Uiso 1 1 calc R . .
C25 C 0.3720(5) 1.2423(8) 0.7590(4) 0.045(2) Uani 1 1 d U . .
C27 C 0.4239(5) 1.2230(8) 0.7217(4) 0.049(3) Uani 1 1 d U . .
H27 H 0.4277 1.1576 0.7035 0.059 Uiso 1 1 calc R . .
C28 C 0.4690(5) 1.2952(8) 0.7107(5) 0.056(3) Uani 1 1 d U . .
H28 H 0.5037 1.2795 0.6849 0.067 Uiso 1 1 calc R . .
C29 C 0.4657(6) 1.3895(9) 0.7359(5) 0.061(3) Uani 1 1 d U . .
C31 C 0.5158(7) 1.5525(10) 0.7538(7) 0.101(5) Uani 1 1 d U . .
H31A H 0.4765 1.5907 0.7430 0.152 Uiso 1 1 calc R . .
H31B H 0.5538 1.5913 0.7416 0.152 Uiso 1 1 calc R . .
H31C H 0.5176 1.5418 0.7975 0.152 Uiso 1 1 calc R . .
C30 C 0.4143(6) 1.4140(8) 0.7716(5) 0.063(3) Uani 1 1 d U . .
H30 H 0.4103 1.4800 0.7888 0.076 Uiso 1 1 calc R . .
C26 C 0.3688(5) 1.3392(10) 0.7815(5) 0.063(3) Uani 1 1 d U . .
H26 H 0.3329 1.3563 0.8055 0.075 Uiso 1 1 calc R . .
C21 C 0.4205(8) 0.7896(10) 0.8054(5) 0.104(5) Uani 1 1 d U . .
H21A H 0.4647 0.7938 0.7894 0.124 Uiso 1 1 calc R . .
H21B H 0.3954 0.7425 0.7791 0.124 Uiso 1 1 calc R . .
C18 C 0.4243(7) 0.7446(10) 0.8684(5) 0.087(4) Uani 1 1 d U . .
C17 C 0.4150(7) 0.6458(10) 0.8767(5) 0.096(4) Uani 1 1 d U . .
H17 H 0.4023 0.6045 0.8434 0.115 Uiso 1 1 calc R . .
C16 C 0.4233(6) 0.6009(9) 0.9329(5) 0.080(4) Uani 1 1 d U . .
H16 H 0.4196 0.5288 0.9368 0.096 Uiso 1 1 calc R . .
C15 C 0.4364(5) 0.6578(8) 0.9820(5) 0.058(3) Uani 1 1 d U . .
C20 C 0.4346(6) 0.7622(10) 0.9752(5) 0.079(4) Uani 1 1 d U . .
H20 H 0.4377 0.8036 1.0102 0.095 Uiso 1 1 calc R . .
C19 C 0.4285(7) 0.8099(10) 0.9199(5) 0.089(4) Uani 1 1 d U . .
H19 H 0.4272 0.8822 0.9163 0.106 Uiso 1 1 calc R . .
C13 C 0.4402(5) 0.6116(8) 1.0437(4) 0.053(3) Uani 1 1 d U . .
H13A H 0.4343 0.5367 1.0408 0.064 Uiso 1 1 calc R . .
H13B H 0.4834 0.6250 1.0619 0.064 Uiso 1 1 calc R . .
C14 C 0.3952(5) 0.6382(8) 1.1407(4) 0.050(3) Uani 1 1 d U . .
H14 H 0.4316 0.6040 1.1579 0.061 Uiso 1 1 calc R . .
C74 C 0.3447(5) 0.6731(8) 1.1754(4) 0.050(3) Uani 1 1 d U . .
C1 C 0.2459(5) 0.7583(8) 1.1747(5) 0.055(3) Uani 1 1 d U . .
C6 C 0.1940(5) 0.8132(9) 1.1416(5) 0.054(3) Uani 1 1 d U . .
C11 C 0.1727(5) 0.9069(10) 1.1611(6) 0.069(3) Uani 1 1 d U . .
H11 H 0.1921 0.9339 1.1967 0.082 Uiso 1 1 calc R . .
C10 C 0.1260(6) 0.9643(11) 1.1334(6) 0.082(4) Uani 1 1 d U . .
H10 H 0.1124 1.0278 1.1495 0.099 Uiso 1 1 calc R . .
C9 C 0.1007(6) 0.9280(10) 1.0835(6) 0.071(3) Uani 1 1 d U . .
C12 C 0.0260(10) 1.0761(12) 1.0722(7) 0.148(8) Uani 1 1 d U . .
C8 C 0.1169(5) 0.8332(11) 1.0576(5) 0.076(4) Uani 1 1 d U . .
H8 H 0.0962 0.8098 1.0217 0.091 Uiso 1 1 calc R . .
C7 C 0.1668(5) 0.7720(10) 1.0883(5) 0.065(3) Uani 1 1 d U . .
H7 H 0.1802 0.7078 1.0730 0.078 Uiso 1 1 calc R . .
C2 C 0.2417(5) 0.7496(9) 1.2358(5) 0.065(3) Uani 1 1 d U . .
H2 H 0.2053 0.7757 1.2560 0.077 Uiso 1 1 calc R . .
C3 C 0.2916(5) 0.7019(9) 1.2679(4) 0.064(3) Uani 1 1 d U . .
H3 H 0.2895 0.6956 1.3104 0.077 Uiso 1 1 calc R . .
C4 C 0.3431(5) 0.6645(8) 1.2383(4) 0.058(3) Uani 1 1 d U . .
H4 H 0.3777 0.6328 1.2598 0.070 Uiso 1 1 calc R . .
C48 C 0.4305(6) 1.0716(9) 0.9799(5) 0.069(3) Uani 1 1 d U . .
H48 H 0.4755 1.0739 0.9891 0.082 Uiso 1 1 calc R . .
C49 C 0.3906(5) 1.0152(9) 1.0165(5) 0.064(3) Uani 1 1 d U . .
H49 H 0.4082 0.9801 1.0504 0.077 Uiso 1 1 calc R . .
C76 C 0.3020(7) 0.9944(14) 0.7934(5) 0.084(4) Uani 1 1 d U . .
C75 C 0.2355(8) 1.0193(16) 0.8013(5) 0.110(6) Uani 1 1 d U . .
H75 H 0.2053 0.9683 0.8122 0.132 Uiso 1 1 calc R . .
N12 N 0.3913(7) 0.8898(8) 0.8021(4) 0.085(3) Uani 1 1 d U . .
C73 C 0.3278(9) 0.8982(15) 0.8013(5) 0.100(5) Uani 1 1 d U . .
H73 H 0.3009 0.8401 0.8061 0.120 Uiso 1 1 calc R . .
C86 C 0.4326(7) 0.8214(12) 0.4362(6) 0.099(4) Uiso 1 1 d U . .
C87 C 0.4779(8) 0.8728(13) 0.4187(7) 0.110(5) Uiso 1 1 d U . .
C89 C 0.3740(12) 0.838(2) 0.4091(11) 0.194(9) Uiso 1 1 d U . .
C88 C 0.3265(12) 0.750(2) 0.4415(12) 0.203(10) Uiso 1 1 d U . .
C91 C 0.5384(11) 0.8774(16) 0.4502(9) 0.155(7) Uiso 1 1 d U . .
C93 C 0.601(3) 0.856(4) 0.435(2) 0.21(2) Uiso 0.50 1 d PU . .

loop_
_atom_site_aniso_label
_atom_site_aniso_U_11
_atom_site_aniso_U_22
_atom_site_aniso_U_33
_atom_site_aniso_U_23
_atom_site_aniso_U_13
_atom_site_aniso_U_12
C22 0.064(9) 0.24(2) 0.051(8) 0.044(11) -0.019(6) -0.034(13)
Ni1 0.0492(8) 0.0518(9) 0.0389(7) 0.0083(6) -0.0147(5) -0.0009(7)
Ni2 0.0766(10) 0.0501(9) 0.0405(7) 0.0095(6) -0.0147(6) -0.0179(7)
O4 0.172(8) 0.053(6) 0.048(5) 0.015(4) 0.025(5) 0.037(6)
N1 0.073(6) 0.037(5) 0.044(5) 0.018(4) -0.024(4) -0.014(5)
O2 0.078(5) 0.044(6) 0.117(7) 0.012(5) 0.003(5) 0.003(5)
N7 0.055(5) 0.041(5) 0.044(5) 0.003(4) -0.013(4) 0.004(4)
N3 0.043(5) 0.067(7) 0.046(5) 0.022(4) -0.013(4) -0.001(4)
N9 0.054(5) 0.057(6) 0.040(5) 0.002(4) -0.011(4) -0.001(4)
C51 0.072(7) 0.053(7) 0.041(6) -0.004(5) -0.007(5) 0.021(6)
C46 0.079(8) 0.045(7) 0.035(5) 0.010(5) -0.032(5) -0.018(6)
N2 0.066(6) 0.046(6) 0.045(5) 0.013(4) -0.010(4) 0.001(5)
C32 0.053(7) 0.058(8) 0.063(7) 0.021(6) -0.027(6) -0.007(6)
N11 0.070(6) 0.082(8) 0.030(4) -0.003(5) -0.013(4) -0.027(6)
N10 0.044(5) 0.041(5) 0.042(4) -0.001(4) -0.011(4) 0.001(4)
O1 0.073(6) 0.129(9) 0.115(7) 0.060(6) -0.020(5) 0.010(6)
C53 0.050(6) 0.066(8) 0.054(7) 0.013(6) -0.007(5) 0.012(6)
C54 0.068(7) 0.083(9) 0.040(6) 0.013(6) -0.020(5) 0.017(7)
C58 0.070(7) 0.070(9) 0.040(6) -0.009(6) -0.012(5) 0.003(6)
C59 0.075(7) 0.045(7) 0.036(6) -0.006(5) -0.007(5) -0.001(6)
C69 0.070(7) 0.040(7) 0.048(6) -0.002(5) 0.002(5) -0.005(5)
C63 0.110(9) 0.039(7) 0.040(6) 0.000(5) 0.020(6) 0.000(7)
C62 0.117(9) 0.050(8) 0.042(6) -0.005(6) 0.018(6) 0.020(7)
C64 0.26(2) 0.090(12) 0.062(8) 0.017(8) 0.015(10) 0.087(13)
C61 0.110(9) 0.052(8) 0.054(7) -0.008(6) 0.018(6) 0.015(7)
C60 0.106(9) 0.058(8) 0.034(6) -0.014(6) 0.001(6) 0.007(7)
C57 0.132(11) 0.099(10) 0.054(7) -0.017(7) -0.035(7) 0.039(9)
C56 0.155(12) 0.108(12) 0.050(7) -0.022(8) -0.046(8) 0.040(10)
C55 0.110(10) 0.113(12) 0.045(7) -0.002(7) -0.028(6) 0.044(9)
C52 0.049(6) 0.053(8) 0.080(7) 0.014(6) -0.015(6) 0.001(6)
C50 0.040(6) 0.064(8) 0.066(7) 0.011(6) -0.019(5) -0.003(5)
C47 0.094(9) 0.056(8) 0.033(6) 0.003(5) -0.011(6) 0.018(7)
C44 0.105(9) 0.046(7) 0.045(6) 0.007(6) -0.027(6) -0.023(6)
C33 0.073(9) 0.070(9) 0.085(9) -0.004(7) -0.027(7) -0.002(7)
C34 0.057(7) 0.088(10) 0.089(9) 0.005(8) -0.007(7) -0.006(7)
C35 0.082(9) 0.067(9) 0.075(8) 0.012(6) -0.017(7) 0.004(7)
C36 0.050(6) 0.045(7) 0.055(6) 0.024(6) -0.007(5) -0.001(5)
C37 0.059(7) 0.057(8) 0.053(6) 0.008(6) -0.001(5) 0.009(6)
C38 0.072(8) 0.085(9) 0.044(6) -0.014(6) -0.012(6) 0.015(7)
C39 0.062(8) 0.160(14) 0.085(9) -0.069(9) -0.011(7) 0.025(9)
C40 0.064(8) 0.156(13) 0.107(10) -0.072(9) 0.013(7) -0.014(9)
C41 0.082(9) 0.091(10) 0.107(10) -0.048(8) 0.041(8) -0.018(8)
C42 0.059(7) 0.051(8) 0.086(8) -0.005(6) 0.009(6) -0.003(6)
O6 0.057(10) 0.095(16) 0.121(16) -0.062(12) -0.005(12) -0.005(11)
C77 0.10(2) 0.16(3) 0.14(3) -0.05(2) -0.061(19) 0.00(2)
O3 0.068(10) 0.107(17) 0.043(10) -0.003(9) -0.027(8) 0.016(11)
C43 0.044(12) 0.061(16) 0.077(15) -0.056(13) -0.018(10) 0.018(11)
C45 0.082(9) 0.049(8) 0.059(7) 0.017(6) -0.025(6) -0.006(7)
C24 0.050(7) 0.106(10) 0.030(5) 0.003(6) -0.010(5) -0.015(7)
C23 0.055(8) 0.153(13) 0.052(7) 0.023(7) -0.015(6) -0.025(8)
C25 0.045(6) 0.053(7) 0.037(5) 0.000(5) -0.008(5) 0.012(5)
C27 0.063(7) 0.040(7) 0.044(6) 0.007(5) 0.000(5) 0.007(6)
C28 0.062(7) 0.036(7) 0.071(7) 0.023(6) 0.019(5) 0.013(6)
C29 0.070(7) 0.033(7) 0.079(8) 0.009(6) -0.007(6) 0.012(6)
C31 0.119(11) 0.054(10) 0.131(12) 0.018(9) 0.002(9) -0.008(8)
C30 0.076(8) 0.034(7) 0.080(8) -0.017(6) -0.010(6) 0.030(6)
C26 0.061(7) 0.071(9) 0.056(7) 0.003(6) -0.006(5) 0.010(7)
C21 0.223(15) 0.047(9) 0.040(6) 0.008(6) -0.008(8) -0.049(9)
C18 0.165(11) 0.054(8) 0.042(6) 0.007(6) -0.005(7) -0.039(8)
C17 0.195(13) 0.047(8) 0.047(7) -0.006(6) 0.025(8) -0.024(9)
C16 0.152(11) 0.032(7) 0.056(7) -0.004(6) 0.021(7) -0.001(7)
C15 0.083(7) 0.034(7) 0.056(7) -0.002(6) -0.005(6) 0.008(6)
C20 0.110(9) 0.077(10) 0.050(7) -0.002(6) -0.013(6) -0.001(8)
C19 0.146(11) 0.070(9) 0.049(7) 0.001(6) -0.014(7) -0.018(8)
C13 0.070(7) 0.040(7) 0.049(6) 0.000(5) -0.009(5) 0.013(5)
C14 0.059(7) 0.047(7) 0.044(6) 0.010(5) -0.019(5) 0.006(5)
C74 0.057(6) 0.057(7) 0.037(6) 0.002(5) -0.013(5) 0.003(5)
C1 0.048(6) 0.061(7) 0.054(6) 0.001(5) -0.019(5) -0.008(5)
C6 0.045(6) 0.059(8) 0.059(6) 0.009(6) -0.004(5) -0.018(6)
C11 0.049(7) 0.065(9) 0.091(8) 0.013(7) -0.008(6) -0.001(6)
C10 0.079(8) 0.093(10) 0.075(8) -0.003(8) -0.003(7) 0.001(8)
C9 0.085(8) 0.055(8) 0.074(8) -0.006(7) 0.015(7) -0.004(7)
C12 0.25(2) 0.083(12) 0.115(12) -0.037(10) -0.029(12) 0.097(13)
C8 0.041(6) 0.131(12) 0.056(7) 0.016(7) -0.013(5) -0.033(7)
C7 0.050(6) 0.087(9) 0.057(7) 0.011(6) -0.007(5) -0.014(6)
C2 0.054(6) 0.084(9) 0.055(7) -0.009(6) -0.008(5) -0.010(6)
C3 0.075(8) 0.084(9) 0.034(5) 0.000(6) -0.017(6) -0.024(7)
C4 0.063(7) 0.066(8) 0.046(6) 0.004(5) -0.014(5) -0.001(6)
C48 0.068(7) 0.070(8) 0.068(7) 0.014(6) -0.017(6) -0.012(6)
C49 0.071(8) 0.063(8) 0.057(7) 0.012(6) -0.023(6) 0.001(6)
C76 0.092(10) 0.125(12) 0.034(6) 0.007(7) -0.016(6) -0.058(10)
C75 0.081(11) 0.205(17) 0.043(7) 0.027(10) -0.021(7) -0.089(12)
N12 0.169(11) 0.056(7) 0.029(5) 0.009(4) -0.017(6) -0.049(8)
C73 0.137(13) 0.129(14) 0.032(6) 0.000(8) -0.015(8) -0.091(12)

loop_
_atom_type_symbol
_atom_type_description
_atom_type_scat_dispersion_real
_atom_type_scat_dispersion_imag
_atom_type_scat_source
C C 0.0033 0.0016 'International Tables Vol C Tables 4.2.6.8 and 6.1.1.4'
H H 0.0000 0.0000 'International Tables Vol C Tables 4.2.6.8 and 6.1.1.4'
N N 0.0061 0.0033 'International Tables Vol C Tables 4.2.6.8 and 6.1.1.4'
O O 0.0106 0.0060 'International Tables Vol C Tables 4.2.6.8 and 6.1.1.4'
Ni Ni 0.3393 1.1124 'International Tables Vol C Tables 4.2.6.8 and 6.1.1.4'

loop_
_geom_angle_atom_site_label_1
_geom_angle_atom_site_label_2
_geom_angle_atom_site_label_3
_geom_angle
C75 C22 C23 120.8(16)
C75 C22 H22 119.6
C23 C22 H22 119.6
N7 Ni1 N3 139.2(3)
N7 Ni1 N10 82.8(3)
N3 Ni1 N10 114.1(3)
N7 Ni1 N9 110.8(3)
N3 Ni1 N9 83.9(4)
N10 Ni1 N9 135.2(3)
N1 Ni2 N12 137.4(3)
N1 Ni2 N11 108.3(4)
N12 Ni2 N11 82.9(5)
N1 Ni2 N2 83.6(4)
N12 Ni2 N2 111.2(5)
N11 Ni2 N2 144.5(3)
C62 O4 C64 118.9(9)
C45 N1 C44 116.2(9)
C45 N1 Ni2 114.8(8)
C44 N1 Ni2 128.8(7)
C29 O2 C31 118.7(10)
C14 N7 C13 117.2(8)
C14 N7 Ni1 115.2(7)
C13 N7 Ni1 127.0(6)
C53 N3 C52 117.7(8)
C53 N3 Ni1 114.1(8)
C52 N3 Ni1 128.0(6)
C58 N9 C54 119.3(8)
C58 N9 Ni1 129.7(6)
C54 N9 Ni1 110.4(7)
C47 C51 C50 122.0(10)
C47 C51 H51 119.0
C50 C51 H51 119.0
C47 C46 C48 116.4(10)
C47 C46 C44 123.6(9)
C48 C46 C44 119.8(10)
C36 N2 C32 117.3(9)
C36 N2 Ni2 132.3(7)
C32 N2 Ni2 110.1(8)
C33 C32 N2 121.9(12)
C33 C32 C45 123.9(11)
N2 C32 C45 114.1(10)
C24 N11 C76 117.2(12)
C24 N11 Ni2 130.1(8)
C76 N11 Ni2 111.1(10)
C1 N10 C74 116.7(8)
C1 N10 Ni1 131.4(6)
C74 N10 Ni1 111.9(6)
C9 O1 C12 112.0(11)
N3 C53 C54 116.8(9)
N3 C53 H53 121.6
C54 C53 H53 121.6
N9 C54 C53 114.6(9)
N9 C54 C55 119.3(12)
C53 C54 C55 126.0(11)
N9 C58 C57 120.5(10)
N9 C58 C59 119.3(8)
C57 C58 C59 120.2(11)
C60 C59 C69 117.7(9)
C60 C59 C58 122.5(9)
C69 C59 C58 119.8(10)
C63 C69 C59 120.4(10)
C63 C69 H69 119.8
C59 C69 H69 119.8
C62 C63 C69 120.8(10)
C62 C63 H63 119.6
C69 C63 H63 119.6
C63 C62 O4 116.9(9)
C63 C62 C61 119.9(10)
O4 C62 C61 123.2(10)
O4 C64 H64A 109.5
O4 C64 H64B 109.5
H64A C64 H64B 109.5
O4 C64 H64C 109.5
H64A C64 H64C 109.5
H64B C64 H64C 109.5
C60 C61 C62 118.4(11)
C60 C61 H61 120.8
C62 C61 H61 120.8
C59 C60 C61 122.7(10)
C59 C60 H60 118.6
C61 C60 H60 118.6
C58 C57 C56 119.9(13)
C58 C57 H57 120.1
C56 C57 H57 120.1
C55 C56 C57 120.7(11)
C55 C56 H56 119.7
C57 C56 H56 119.7
C56 C55 C54 120.3(12)
C56 C55 H55 119.9
C54 C55 H55 119.9
C50 C52 N3 112.6(9)
C50 C52 H52A 109.1
N3 C52 H52A 109.1
C50 C52 H52B 109.1
N3 C52 H52B 109.1
H52A C52 H52B 107.8
C51 C50 C49 116.5(10)
C51 C50 C52 122.5(9)
C49 C50 C52 120.9(9)
C46 C47 C51 121.9(9)
C46 C47 H47 119.0
C51 C47 H47 119.0
N1 C44 C46 111.1(9)
N1 C44 H44A 109.4
C46 C44 H44A 109.4
N1 C44 H44B 109.4
C46 C44 H44B 109.4
H44A C44 H44B 108.0
C34 C33 C32 120.1(12)
C34 C33 H33 120.0
C32 C33 H33 120.0
C33 C34 C35 119.2(12)
C33 C34 H34 120.4
C35 C34 H34 120.4
C36 C35 C34 118.6(12)
C36 C35 H35 120.7
C34 C35 H35 120.7
N2 C36 C35 122.9(10)
N2 C36 C37 119.9(9)
C35 C36 C37 117.2(11)
C42 C37 C38 117.2(10)
C42 C37 C36 120.5(10)
C38 C37 C36 122.3(11)
C39 C38 C37 121.2(12)
C39 C38 H38 119.4
C37 C38 H38 119.4
C38 C39 C40 120.2(12)
C38 C39 H39 119.9
C40 C39 H39 119.9
C41 C40 C39 119.5(12)
C41 C40 O3 112.1(16)
C39 C40 O3 126.8(15)
C41 C40 O6 129.3(14)
C39 C40 O6 106.8(15)
O3 C40 O6 38.2(10)
C42 C41 C40 119.1(13)
C42 C41 H41 120.4
C40 C41 H41 120.4
C41 C42 C37 122.7(11)
C41 C42 H42 118.6
C37 C42 H42 118.6
C40 O6 C77 128.9(18)
C43 O3 C40 124.0(18)
O3 C43 H43A 109.5
O3 C43 H43B 109.5
H43A C43 H43B 109.5
O3 C43 H43C 109.5
H43A C43 H43C 109.5
H43B C43 H43C 109.5
N1 C45 C32 117.2(11)
N1 C45 H45 121.4
C32 C45 H45 121.4
N11 C24 C23 122.0(12)
N11 C24 C25 117.2(10)
C23 C24 C25 120.8(13)
C22 C23 C24 120.3(16)
C22 C23 H23 119.8
C24 C23 H23 119.8
C26 C25 C27 115.5(10)
C26 C25 C24 122.0(10)
C27 C25 C24 122.4(10)
C28 C27 C25 121.6(10)
C28 C27 H27 119.2
C25 C27 H27 119.2
C27 C28 C29 121.3(10)
C27 C28 H28 119.3
C29 C28 H28 119.3
C28 C29 O2 117.3(11)
C28 C29 C30 119.6(11)
O2 C29 C30 123.0(11)
O2 C31 H31A 109.5
O2 C31 H31B 109.5
H31A C31 H31B 109.5
O2 C31 H31C 109.5
H31A C31 H31C 109.5
H31B C31 H31C 109.5
C26 C30 C29 117.7(10)
C26 C30 H30 121.1
C29 C30 H30 121.1
C25 C26 C30 124.2(11)
C25 C26 H26 117.9
C30 C26 H26 117.9
N12 C21 C18 114.4(11)
N12 C21 H21A 108.7
C18 C21 H21A 108.7
N12 C21 H21B 108.7
C18 C21 H21B 108.7
H21A C21 H21B 107.6
C17 C18 C19 118.7(11)
C17 C18 C21 120.2(11)
C19 C18 C21 120.5(11)
C18 C17 C16 121.6(11)
C18 C17 H17 119.2
C16 C17 H17 119.2
C15 C16 C17 121.0(11)
C15 C16 H16 119.5
C17 C16 H16 119.5
C16 C15 C20 117.2(10)
C16 C15 C13 121.7(10)
C20 C15 C13 120.1(10)
C15 C20 C19 123.3(11)
C15 C20 H20 118.4
C19 C20 H20 118.4
C20 C19 C18 116.4(12)
C20 C19 H19 121.8
C18 C19 H19 121.8
N7 C13 C15 110.5(8)
N7 C13 H13A 109.6
C15 C13 H13A 109.6
N7 C13 H13B 109.6
C15 C13 H13B 109.6
H13A C13 H13B 108.1
N7 C14 C74 116.0(8)
N7 C14 H14 122.0
C74 C14 H14 122.0
N10 C74 C14 114.0(8)
N10 C74 C4 121.9(10)
C14 C74 C4 124.0(9)
N10 C1 C2 123.2(9)
N10 C1 C6 118.4(9)
C2 C1 C6 118.4(10)
C11 C6 C7 118.6(10)
C11 C6 C1 120.8(10)
C7 C6 C1 120.5(11)
C10 C11 C6 125.4(12)
C10 C11 H11 117.3
C6 C11 H11 117.3
C9 C10 C11 117.0(14)
C9 C10 H10 121.5
C11 C10 H10 121.5
C10 C9 C8 124.8(13)
C10 C9 O1 128.6(13)
C8 C9 O1 106.6(11)
C9 C8 C7 117.5(11)
C9 C8 H8 121.3
C7 C8 H8 121.3
C6 C7 C8 116.7(11)
C6 C7 H7 121.6
C8 C7 H7 121.6
C1 C2 C3 119.1(10)
C1 C2 H2 120.4
C3 C2 H2 120.4
C4 C3 C2 119.7(10)
C4 C3 H3 120.1
C2 C3 H3 120.1
C3 C4 C74 119.3(10)
C3 C4 H4 120.4
C74 C4 H4 120.4
C46 C48 C49 121.9(10)
C46 C48 H48 119.0
C49 C48 H48 119.0
C50 C49 C48 119.9(10)
C50 C49 H49 120.1
C48 C49 H49 120.1
N11 C76 C73 114.1(14)
N11 C76 C75 121.4(16)
C73 C76 C75 124.3(16)
C22 C75 C76 118.3(15)
C22 C75 H75 120.9
C76 C75 H75 120.9
C73 N12 C21 119.5(13)
C73 N12 Ni2 113.2(11)
C21 N12 Ni2 127.2(11)
N12 C73 C76 117.5(14)
N12 C73 H73 121.2
C76 C73 H73 121.2
C87 C86 C89 117.0(19)
C86 C87 C91 122.6(17)
C86 C89 C88 103(2)
C93 C91 C87 134(3)

loop_
_geom_bond_atom_site_label_1
_geom_bond_atom_site_label_2
_geom_bond_distance
C22 C75 1.33(2)
C22 C23 1.36(2)
C22 H22 0.9500
Ni1 N7 1.881(7)
Ni1 N3 1.896(8)
Ni1 N10 1.941(7)
Ni1 N9 1.951(8)
Ni2 N1 1.890(8)
Ni2 N12 1.909(10)
Ni2 N11 1.948(10)
Ni2 N2 1.957(9)
O4 C62 1.363(12)
O4 C64 1.405(14)
N1 C45 1.291(13)
N1 C44 1.462(13)
O2 C29 1.372(13)
O2 C31 1.420(15)
N7 C14 1.317(11)
N7 C13 1.483(12)
N3 C53 1.316(12)
N3 C52 1.487(13)
N9 C58 1.360(13)
N9 C54 1.388(12)
C51 C47 1.363(14)
C51 C50 1.370(13)
C51 H51 0.9500
C46 C47 1.338(14)
C46 C48 1.380(13)
C46 C44 1.522(14)
N2 C36 1.341(12)
N2 C32 1.392(12)
C32 C33 1.377(15)
C32 C45 1.402(15)
N11 C24 1.346(14)
N11 C76 1.374(15)
N10 C1 1.363(12)
N10 C74 1.375(11)
O1 C9 1.417(14)
O1 C12 1.584(16)
C53 C54 1.398(15)
C53 H53 0.9500
C54 C55 1.413(15)
C58 C57 1.381(14)
C58 C59 1.473(14)
C59 C60 1.369(14)
C59 C69 1.397(13)
C69 C63 1.371(13)
C69 H69 0.9500
C63 C62 1.359(14)
C63 H63 0.9500
C62 C61 1.396(14)
C64 H64A 0.9800
C64 H64B 0.9800
C64 H64C 0.9800
C61 C60 1.369(14)
C61 H61 0.9500
C60 H60 0.9500
C57 C56 1.385(17)
C57 H57 0.9500
C56 C55 1.321(17)
C56 H56 0.9500
C55 H55 0.9500
C52 C50 1.462(14)
C52 H52A 0.9900
C52 H52B 0.9900
C50 C49 1.373(13)
C47 H47 0.9500
C44 H44A 0.9900
C44 H44B 0.9900
C33 C34 1.338(16)
C33 H33 0.9500
C34 C35 1.429(16)
C34 H34 0.9500
C35 C36 1.369(14)
C35 H35 0.9500
C36 C37 1.492(14)
C37 C42 1.378(14)
C37 C38 1.379(14)
C38 C39 1.363(15)
C38 H38 0.9500
C39 C40 1.380(19)
C39 H39 0.9500
C40 C41 1.374(18)
C40 O3 1.45(3)
C40 O6 1.48(2)
C41 C42 1.360(15)
C41 H41 0.9500
C42 H42 0.9500
O6 C77 1.57(3)
C77 H77A 0.9800
C77 H77B 0.9800
C77 H77C 0.9800
O3 C43 1.37(3)
C43 H43A 0.9800
C43 H43B 0.9800
C43 H43C 0.9800
C45 H45 0.9500
C24 C23 1.374(16)
C24 C25 1.450(15)
C23 H23 0.9500
C25 C26 1.365(14)
C25 C27 1.394(13)
C27 C28 1.355(13)
C27 H27 0.9500
C28 C29 1.358(14)
C28 H28 0.9500
C29 C30 1.380(15)
C31 H31A 0.9800
C31 H31B 0.9800
C31 H31C 0.9800
C30 C26 1.379(15)
C30 H30 0.9500
C26 H26 0.9500
C21 N12 1.446(16)
C21 C18 1.521(15)
C21 H21A 0.9900
C21 H21B 0.9900
C18 C17 1.320(15)
C18 C19 1.430(15)
C17 C16 1.390(15)
C17 H17 0.9500
C16 C15 1.345(14)
C16 H16 0.9500
C15 C20 1.375(15)
C15 C13 1.501(13)
C20 C19 1.383(15)
C20 H20 0.9500
C19 H19 0.9500
C13 H13A 0.9900
C13 H13B 0.9900
C14 C74 1.390(13)
C14 H14 0.9500
C74 C4 1.403(13)
C1 C2 1.368(14)
C1 C6 1.476(14)
C6 C11 1.377(15)
C6 C7 1.410(14)
C11 C10 1.362(15)
C11 H11 0.9500
C10 C9 1.307(15)
C10 H10 0.9500
C9 C8 1.411(16)
C8 C7 1.466(15)
C8 H8 0.9500
C7 H7 0.9500
C2 C3 1.392(14)
C2 H2 0.9500
C3 C4 1.357(14)
C3 H3 0.9500
C4 H4 0.9500
C48 C49 1.384(14)
C48 H48 0.9500
C49 H49 0.9500
C76 C73 1.38(2)
C76 C75 1.43(2)
C75 H75 0.9500
N12 C73 1.320(18)
C73 H73 0.9500
C86 C87 1.224(18)
C86 C89 1.36(2)
C87 C91 1.43(2)
C89 C88 1.68(3)
C91 C93 1.38(5)

loop_
_geom_torsion_atom_site_label_1
_geom_torsion_atom_site_label_2
_geom_torsion_atom_site_label_3
_geom_torsion_atom_site_label_4
_geom_torsion
N12 Ni2 N1 C45 113.2(9)
N11 Ni2 N1 C45 -147.2(7)
N2 Ni2 N1 C45 -1.5(7)
N12 Ni2 N1 C44 -71.9(11)
N11 Ni2 N1 C44 27.8(8)
N2 Ni2 N1 C44 173.4(8)
N3 Ni1 N7 C14 122.2(8)
N10 Ni1 N7 C14 3.4(7)
N9 Ni1 N7 C14 -132.4(7)
N3 Ni1 N7 C13 -67.3(10)
N10 Ni1 N7 C13 173.9(8)
N9 Ni1 N7 C13 38.1(9)
N7 Ni1 N3 C53 112.8(7)
N10 Ni1 N3 C53 -139.4(7)
N9 Ni1 N3 C53 -2.2(7)
N7 Ni1 N3 C52 -72.5(10)
N10 Ni1 N3 C52 35.3(9)
N9 Ni1 N3 C52 172.5(8)
N7 Ni1 N9 C58 34.9(10)
N3 Ni1 N9 C58 175.6(9)
N10 Ni1 N9 C58 -66.1(10)
N7 Ni1 N9 C54 -136.4(7)
N3 Ni1 N9 C54 4.3(7)
N10 Ni1 N9 C54 122.5(7)
N1 Ni2 N2 C36 176.4(9)
N12 Ni2 N2 C36 37.7(9)
N11 Ni2 N2 C36 -70.8(11)
N1 Ni2 N2 C32 3.0(6)
N12 Ni2 N2 C32 -135.7(6)
N11 Ni2 N2 C32 115.9(8)
C36 N2 C32 C33 -1.0(14)
Ni2 N2 C32 C33 173.5(8)
C36 N2 C32 C45 -178.5(8)
Ni2 N2 C32 C45 -4.0(10)
N1 Ni2 N11 C24 36.9(9)
N12 Ni2 N11 C24 174.7(9)
N2 Ni2 N11 C24 -68.3(11)
N1 Ni2 N11 C76 -128.2(7)
N12 Ni2 N11 C76 9.6(7)
N2 Ni2 N11 C76 126.6(8)
N7 Ni1 N10 C1 176.3(9)
N3 Ni1 N10 C1 35.1(9)
N9 Ni1 N10 C1 -71.4(10)
N7 Ni1 N10 C74 -2.6(6)
N3 Ni1 N10 C74 -143.8(6)
N9 Ni1 N10 C74 109.7(7)
C52 N3 C53 C54 -175.7(9)
Ni1 N3 C53 C54 -0.4(12)
C58 N9 C54 C53 -178.0(9)
Ni1 N9 C54 C53 -5.6(11)
C58 N9 C54 C55 0.1(15)
Ni1 N9 C54 C55 172.5(9)
N3 C53 C54 N9 4.2(14)
N3 C53 C54 C55 -173.7(11)
C54 N9 C58 C57 2.1(16)
Ni1 N9 C58 C57 -168.6(9)
C54 N9 C58 C59 -178.3(9)
Ni1 N9 C58 C59 11.0(15)
N9 C58 C59 C60 -139.1(11)
C57 C58 C59 C60 40.5(16)
N9 C58 C59 C69 39.0(15)
C57 C58 C59 C69 -141.4(11)
C60 C59 C69 C63 0.9(15)
C58 C59 C69 C63 -177.3(10)
C59 C69 C63 C62 0.6(17)
C69 C63 C62 O4 176.8(10)
C69 C63 C62 C61 -1.7(18)
C64 O4 C62 C63 174.6(13)
C64 O4 C62 C61 -7(2)
C63 C62 C61 C60 1.4(18)
O4 C62 C61 C60 -177.0(12)
C69 C59 C60 C61 -1.2(17)
C58 C59 C60 C61 176.9(11)
C62 C61 C60 C59 0.1(18)
N9 C58 C57 C56 -2(2)
C59 C58 C57 C56 178.1(12)
C58 C57 C56 C55 0(2)
C57 C56 C55 C54 2(2)
N9 C54 C55 C56 -2(2)
C53 C54 C55 C56 175.7(13)
C53 N3 C52 C50 -69.3(11)
Ni1 N3 C52 C50 116.2(8)
C47 C51 C50 C49 9.5(16)
C47 C51 C50 C52 -174.2(10)
N3 C52 C50 C51 100.3(12)
N3 C52 C50 C49 -83.7(12)
C48 C46 C47 C51 -8.6(15)
C44 C46 C47 C51 176.4(10)
C50 C51 C47 C46 -0.3(16)
C45 N1 C44 C46 -137.6(9)
Ni2 N1 C44 C46 47.6(11)
C47 C46 C44 N1 -100.0(12)
C48 C46 C44 N1 85.2(11)
N2 C32 C33 C34 1.2(17)
C45 C32 C33 C34 178.5(11)
C32 C33 C34 C35 -1.0(18)
C33 C34 C35 C36 0.5(17)
C32 N2 C36 C35 0.5(14)
Ni2 N2 C36 C35 -172.5(7)
C32 N2 C36 C37 -179.6(8)
Ni2 N2 C36 C37 7.4(13)
C34 C35 C36 N2 -0.3(16)
C34 C35 C36 C37 179.8(10)
N2 C36 C37 C42 -144.5(10)
C35 C36 C37 C42 35.4(14)
N2 C36 C37 C38 34.7(14)
C35 C36 C37 C38 -145.4(10)
C42 C37 C38 C39 -1.7(17)
C36 C37 C38 C39 179.1(11)
C37 C38 C39 C40 3(2)
C38 C39 C40 C41 -2(2)
C38 C39 C40 O3 162.2(15)
C38 C39 C40 O6 -161.0(15)
C39 C40 C41 C42 1(2)
O3 C40 C41 C42 -165.9(13)
O6 C40 C41 C42 154.0(19)
C40 C41 C42 C37 0(2)
C38 C37 C42 C41 0.2(17)
C36 C37 C42 C41 179.4(11)
C41 C40 O6 C77 -162(2)
C39 C40 O6 C77 -7(3)
O3 C40 O6 C77 122(4)
C41 C40 O3 C43 -21(2)
C39 C40 O3 C43 173.7(18)
O6 C40 O3 C43 105(3)
C44 N1 C45 C32 -176.0(8)
Ni2 N1 C45 C32 -0.5(12)
C33 C32 C45 N1 -174.4(10)
N2 C32 C45 N1 3.1(13)
C76 N11 C24 C23 0.9(14)
Ni2 N11 C24 C23 -163.4(7)
C76 N11 C24 C25 -178.5(8)
Ni2 N11 C24 C25 17.1(13)
C75 C22 C23 C24 1(2)
N11 C24 C23 C22 0.0(16)
C25 C24 C23 C22 179.4(10)
N11 C24 C25 C26 -143.1(9)
C23 C24 C25 C26 37.4(13)
N11 C24 C25 C27 35.9(12)
C23 C24 C25 C27 -143.6(10)
C26 C25 C27 C28 2.3(13)
C24 C25 C27 C28 -176.8(9)
C25 C27 C28 C29 0.3(15)
C27 C28 C29 O2 177.5(9)
C27 C28 C29 C30 -2.4(15)
C31 O2 C29 C28 -174.7(10)
C31 O2 C29 C30 5.1(15)
C28 C29 C30 C26 1.7(15)
O2 C29 C30 C26 -178.2(9)
C27 C25 C26 C30 -3.0(14)
C24 C25 C26 C30 176.0(9)
C29 C30 C26 C25 1.1(16)
N12 C21 C18 C17 142.6(15)
N12 C21 C18 C19 -28(2)
C19 C18 C17 C16 -14(2)
C21 C18 C17 C16 174.7(14)
C18 C17 C16 C15 5(2)
C17 C16 C15 C20 6.6(19)
C17 C16 C15 C13 175.0(12)
C16 C15 C20 C19 -8.7(19)
C13 C15 C20 C19 -177.3(11)
C15 C20 C19 C18 0(2)
C17 C18 C19 C20 12(2)
C21 C18 C19 C20 -177.3(13)
C14 N7 C13 C15 -166.6(9)
Ni1 N7 C13 C15 23.0(12)
C16 C15 C13 N7 -117.6(12)
C20 C15 C13 N7 50.6(14)
C13 N7 C14 C74 -175.0(9)
Ni1 N7 C14 C74 -3.5(12)
C1 N10 C74 C14 -177.6(9)
Ni1 N10 C74 C14 1.5(11)
C1 N10 C74 C4 1.5(14)
Ni1 N10 C74 C4 -179.4(8)
N7 C14 C74 N10 1.2(13)
N7 C14 C74 C4 -177.8(9)
C74 N10 C1 C2 -3.0(14)
Ni1 N10 C1 C2 178.1(8)
C74 N10 C1 C6 176.8(9)
Ni1 N10 C1 C6 -2.1(14)
N10 C1 C6 C11 -132.1(11)
C2 C1 C6 C11 47.7(14)
N10 C1 C6 C7 45.8(14)
C2 C1 C6 C7 -134.4(11)
C7 C6 C11 C10 1.0(17)
C1 C6 C11 C10 178.9(11)
C6 C11 C10 C9 -1.7(19)
C11 C10 C9 C8 2.0(19)
C11 C10 C9 O1 178.6(11)
C12 O1 C9 C10 0.6(18)
C12 O1 C9 C8 177.7(11)
C10 C9 C8 C7 -1.5(18)
O1 C9 C8 C7 -178.7(9)
C11 C6 C7 C8 -0.4(14)
C1 C6 C7 C8 -178.3(9)
C9 C8 C7 C6 0.6(14)
N10 C1 C2 C3 2.5(16)
C6 C1 C2 C3 -177.3(10)
C1 C2 C3 C4 -0.4(16)
C2 C3 C4 C74 -1.0(16)
N10 C74 C4 C3 0.4(16)
C14 C74 C4 C3 179.4(10)
C47 C46 C48 C49 8.5(16)
C44 C46 C48 C49 -176.4(10)
C51 C50 C49 C48 -9.4(16)
C52 C50 C49 C48 174.3(11)
C46 C48 C49 C50 0.6(18)
C24 N11 C76 C73 -178.5(10)
Ni2 N11 C76 C73 -11.3(12)
C24 N11 C76 C75 -2.6(14)
Ni2 N11 C76 C75 164.6(8)
C23 C22 C75 C76 -3(2)
N11 C76 C75 C22 3.5(19)
C73 C76 C75 C22 178.9(13)
C18 C21 N12 C73 -80.9(14)
C18 C21 N12 Ni2 102.9(12)
N1 Ni2 N12 C73 103.1(9)
N11 Ni2 N12 C73 -6.3(8)
N2 Ni2 N12 C73 -152.6(8)
N1 Ni2 N12 C21 -80.5(11)
N11 Ni2 N12 C21 170.1(8)
N2 Ni2 N12 C21 23.8(9)
C21 N12 C73 C76 -175.0(10)
Ni2 N12 C73 C76 1.7(14)
N11 C76 C73 N12 6.6(16)
C75 C76 C73 N12 -169.2(10)
C89 C86 C87 C91 167.8(19)
C87 C86 C89 C88 176.7(17)
C86 C87 C91 C93 123(4)
